data_1546942
loop_
_publ_author_name
'Kunz, Valentin'
'Lindner, Joachim O.'
'Schulze, Marcus'
'R\"ohr, Merle I. S.'
'Schmidt, David'
'Mitri\'c, Roland'
'W\"urthner, Frank'

_publ_section_title
;
 Cooperative water oxidation catalysis in a series of trinuclear
 metallosupramolecular ruthenium macrocycles
;
_journal_name_full 'Energy Environ. Sci.'
_journal_paper_doi 10.1039/C7EE01557G
_journal_year 2017
_chemical_formula_moiety 'C102 H66 N12 O12 Ru3, 2.472 (C2 H3 F3 O)'
_chemical_formula_sum 'C106.943 H73.411 F7.411 N12 O14.4717 Ru3'
_chemical_formula_weight 2201.98
_space_group_crystal_system trigonal
_space_group_IT_number 161
_space_group_name_Hall 'R 3 -2"c'
_space_group_name_H-M_alt 'R 3 c :H'
_symmetry_space_group_name_Hall 'R 3 -2"c'
_symmetry_space_group_name_H-M 'R 3 c :H'
_atom_sites_solution_hydrogens geom
_audit_creation_method SHELXL-2014/7
_audit_update_record
;
2017-06-06 deposited with the CCDC.
2017-08-25 downloaded from the CCDC.
;
_cell_angle_alpha 90
_cell_angle_beta 90
_cell_angle_gamma 120
_cell_formula_units_Z 6
_cell_length_a 26.1798(15)
_cell_length_b 26.1798(15)
_cell_length_c 30.736(3)
_cell_measurement_reflns_used 9930
_cell_measurement_temperature 100(2)
_cell_measurement_theta_max 24.66
_cell_measurement_theta_min 2.47
_cell_volume 18244(2)
_computing_cell_refinement 'Bruker SAINT'
_computing_data_collection 'Bruker APEX2'
_computing_data_reduction 'Bruker SAINT'
_computing_molecular_graphics 'Bruker SHELXTL'
_computing_publication_material 'Bruker SHELXTL'
_computing_structure_refinement 'SHELXL-2014/7 (Sheldrick, 2014)'
_computing_structure_solution 'SHELXS-97 (Sheldrick 2008)'
_diffrn_ambient_temperature 100(2)
_diffrn_measured_fraction_theta_full 1.000
_diffrn_measured_fraction_theta_max 0.997
_diffrn_measurement_device_type 'Bruker APEX-II CCD'
_diffrn_measurement_method '\f and \w scans'
_diffrn_radiation_type MoK\a
_diffrn_radiation_wavelength 0.71073
_diffrn_reflns_av_R_equivalents 0.0603
_diffrn_reflns_av_unetI/netI 0.0295
_diffrn_reflns_Laue_measured_fraction_full 1.000
_diffrn_reflns_Laue_measured_fraction_max 0.997
_diffrn_reflns_limit_h_max 32
_diffrn_reflns_limit_h_min -32
_diffrn_reflns_limit_k_max 32
_diffrn_reflns_limit_k_min -32
_diffrn_reflns_limit_l_max 37
_diffrn_reflns_limit_l_min -37
_diffrn_reflns_number 95500
_diffrn_reflns_point_group_measured_fraction_full 1.000
_diffrn_reflns_point_group_measured_fraction_max 0.997
_diffrn_reflns_theta_full 25.242
_diffrn_reflns_theta_max 26.136
_diffrn_reflns_theta_min 1.556
_diffrn_source rotating_anode
_exptl_absorpt_coefficient_mu 0.437
_exptl_absorpt_correction_T_max 0.7453
_exptl_absorpt_correction_T_min 0.6365
_exptl_absorpt_correction_type multi-scan
_exptl_absorpt_process_details Bruker-SADABS
_exptl_crystal_colour orange
_exptl_crystal_density_diffrn 1.203
_exptl_crystal_description block
_exptl_crystal_F_000 6681
_exptl_crystal_size_max 0.09
_exptl_crystal_size_mid 0.07
_exptl_crystal_size_min 0.06
_refine_diff_density_max 1.068
_refine_diff_density_min -0.474
_refine_diff_density_rms 0.077
_refine_ls_abs_structure_details
;
 Refined as an inversion twin.
;
_refine_ls_abs_structure_Flack 0.22(4)
_refine_ls_extinction_method none
_refine_ls_goodness_of_fit_ref 1.048
_refine_ls_hydrogen_treatment constr
_refine_ls_matrix_type full
_refine_ls_number_parameters 425
_refine_ls_number_reflns 8074
_refine_ls_number_restraints 32
_refine_ls_restrained_S_all 1.051
_refine_ls_R_factor_all 0.0446
_refine_ls_R_factor_gt 0.0407
_refine_ls_shift/su_max 0.003
_refine_ls_shift/su_mean 0.000
_refine_ls_structure_factor_coef Fsqd
_refine_ls_weighting_details 'w=1/[\s^2^(Fo^2^)+(0.0571P)^2^+69.5344P] where P=(Fo^2^+2Fc^2^)/3'
_refine_ls_weighting_scheme calc
_refine_ls_wR_factor_gt 0.1020
_refine_ls_wR_factor_ref 0.1041
_reflns_Friedel_coverage 0.996
_reflns_Friedel_fraction_full 1.000
_reflns_Friedel_fraction_max 0.997
_reflns_number_gt 7592
_reflns_number_total 8074
_reflns_threshold_expression 'I > 2\s(I)'
_cod_data_source_file c7ee01557g3.cif
_cod_data_source_block MC4
_cod_original_cell_volume 18244(3)
_cod_database_code 1546942
_shelx_shelxl_version_number 2014/7
_shelx_space_group_comment
;
The symmetry employed for this shelxl refinement is uniquely defined
by the following loop, which should always be used as a source of
symmetry information in preference to the above space-group names.
They are only intended as comments.
;

loop_
_space_group_symop_operation_xyz
'x, y, z'
'-y, x-y, z'
'-x+y, -x, z'
'-y, -x, z+1/2'
'x, x-y, z+1/2'
'-x+y, y, z+1/2'
'x+2/3, y+1/3, z+1/3'
'-y+2/3, x-y+1/3, z+1/3'
'-x+y+2/3, -x+1/3, z+1/3'
'-y+2/3, -x+1/3, z+5/6'
'x+2/3, x-y+1/3, z+5/6'
'-x+y+2/3, y+1/3, z+5/6'
'x+1/3, y+2/3, z+2/3'
'-y+1/3, x-y+2/3, z+2/3'
'-x+y+1/3, -x+2/3, z+2/3'
'-y+1/3, -x+2/3, z+7/6'
'x+1/3, x-y+2/3, z+7/6'
'-x+y+1/3, y+2/3, z+7/6'

loop_
_atom_site_label
_atom_site_type_symbol
_atom_site_fract_x
_atom_site_fract_y
_atom_site_fract_z
_atom_site_U_iso_or_equiv
_atom_site_adp_type
_atom_site_occupancy
_atom_site_site_symmetry_order
_atom_site_calc_flag
_atom_site_refinement_flags_posn
_atom_site_refinement_flags_adp
_atom_site_refinement_flags_occupancy
_atom_site_disorder_assembly
_atom_site_disorder_group
Ru1 Ru 0.37023(2) 0.32765(2) 0.32677(2) 0.01964(12) Uani 1 1 d . . . . .
O1 O 0.26825(19) 0.3209(2) 0.43177(15) 0.0363(11) Uani 1 1 d . . . . .
O2 O 0.32966(18) 0.35799(19) 0.37545(15) 0.0270(9) Uani 1 1 d . . . . .
O3 O 0.41038(18) 0.37601(17) 0.26654(13) 0.0274(9) Uani 1 1 d . . . . .
O4 O 0.4556(3) 0.3687(2) 0.20768(17) 0.0501(14) Uani 1 1 d . . . . .
N1 N 0.3416(2) 0.2655(2) 0.36957(16) 0.0232(11) Uani 1 1 d . . . . .
N2 N 0.3979(2) 0.2797(2) 0.29913(17) 0.0225(11) Uani 1 1 d . . . . .
N3 N 0.4490(2) 0.3811(2) 0.35835(18) 0.0248(11) Uani 1 1 d . . . . .
N4 N 0.7189(2) 1.0048(2) 0.30054(17) 0.0216(10) Uani 1 1 d . . . . .
C1 C 0.3000(2) 0.3183(3) 0.4035(2) 0.0268(12) Uani 1 1 d . . . . .
C2 C 0.3060(3) 0.2637(3) 0.40156(19) 0.0265(12) Uani 1 1 d . . . . .
C3 C 0.2775(3) 0.2140(3) 0.4280(2) 0.0387(16) Uani 1 1 d . . . . .
H3 H 0.2514 0.2117 0.4504 0.046 Uiso 1 1 calc R U . . .
C4 C 0.2882(3) 0.1682(3) 0.4205(2) 0.0385(16) Uani 1 1 d . . . . .
H4 H 0.2701 0.1344 0.4388 0.046 Uiso 1 1 calc R U . . .
C5 C 0.3252(3) 0.1703(3) 0.3869(2) 0.0335(14) Uani 1 1 d . . . . .
H5 H 0.3319 0.1384 0.3819 0.040 Uiso 1 1 calc R U . . .
C6 C 0.3516(3) 0.2203(3) 0.3613(2) 0.0288(13) Uani 1 1 d . . . . .
C7 C 0.3850(3) 0.2288(2) 0.3207(2) 0.0283(13) Uani 1 1 d . . . . .
C8 C 0.4019(3) 0.1910(3) 0.3016(2) 0.0372(15) Uani 1 1 d . . . . .
H8 H 0.3942 0.1557 0.3159 0.045 Uiso 1 1 calc R U . . .
C9 C 0.4297(3) 0.2053(3) 0.2621(3) 0.0410(17) Uani 1 1 d . . . . .
H9 H 0.4406 0.1793 0.2489 0.049 Uiso 1 1 calc R U . . .
C10 C 0.4424(3) 0.2577(3) 0.2408(3) 0.0405(18) Uani 1 1 d . . . . .
H10 H 0.4625 0.2682 0.2136 0.049 Uiso 1 1 calc R U . . .
C11 C 0.4245(3) 0.2935(3) 0.2608(2) 0.0272(13) Uani 1 1 d . . . . .
C12 C 0.4314(3) 0.3506(3) 0.2428(2) 0.0296(13) Uani 1 1 d . . . . .
C21 C 0.4755(3) 0.3612(3) 0.3859(2) 0.0302(13) Uani 1 1 d . . . . .
H21 H 0.4592 0.3199 0.3897 0.036 Uiso 1 1 calc R U . . .
C22 C 0.5262(3) 0.3998(3) 0.4088(2) 0.0355(15) Uani 1 1 d . . . . .
H22 H 0.5438 0.3850 0.4284 0.043 Uiso 1 1 calc R U . . .
C23 C 0.5504(3) 0.4589(3) 0.4028(2) 0.0293(13) Uani 1 1 d . . . . .
H23 H 0.5850 0.4855 0.4183 0.035 Uiso 1 1 calc R U . . .
C24 C 0.5249(3) 0.4804(3) 0.37420(18) 0.0239(12) Uani 1 1 d . . . . .
C25 C 0.4743(2) 0.4398(2) 0.35269(19) 0.0224(12) Uani 1 1 d . . . . .
H25 H 0.4564 0.4541 0.3329 0.027 Uiso 1 1 calc R U . . .
C26 C 0.5510(3) 0.5445(2) 0.36544(19) 0.0250(12) Uani 1 1 d . . . . .
C27 C 0.6125(3) 0.5804(3) 0.3656(2) 0.0274(13) Uani 1 1 d . . . . .
H27 H 0.6365 0.5639 0.3729 0.033 Uiso 1 1 calc R U . . .
C28 C 0.6388(3) 0.6403(2) 0.3551(2) 0.0273(12) Uani 1 1 d . . . . .
H28 H 0.6805 0.6642 0.3555 0.033 Uiso 1 1 calc R U . . .
C29 C 0.6042(3) 0.6651(2) 0.3441(2) 0.0283(13) Uani 1 1 d . . . . .
C30 C 0.5431(3) 0.6286(3) 0.3444(2) 0.0346(15) Uani 1 1 d . . . . .
H30 H 0.5188 0.6447 0.3371 0.041 Uiso 1 1 calc R U . . .
C31 C 0.5172(3) 0.5695(3) 0.3550(2) 0.0333(14) Uani 1 1 d . . . . .
H31 H 0.4755 0.5459 0.3551 0.040 Uiso 1 1 calc R U . . .
C32 C 0.6336(3) 0.7294(2) 0.3333(2) 0.0268(13) Uani 1 1 d . . . . .
C33 C 0.6826(3) 0.7543(3) 0.3074(2) 0.0309(14) Uani 1 1 d . . . . .
H33 H 0.6975 0.7304 0.2963 0.037 Uiso 1 1 calc R U . . .
C34 C 0.7113(3) 0.8144(3) 0.2968(2) 0.0268(13) Uani 1 1 d . . . . .
H34 H 0.7449 0.8304 0.2784 0.032 Uiso 1 1 calc R U . . .
C35 C 0.6915(3) 0.8505(3) 0.3129(2) 0.0262(13) Uani 1 1 d . . . . .
C36 C 0.6425(3) 0.8251(3) 0.3406(2) 0.0285(14) Uani 1 1 d . . . . .
H36 H 0.6290 0.8493 0.3533 0.034 Uiso 1 1 calc R U . . .
C37 C 0.6132(3) 0.7651(3) 0.3500(2) 0.0317(14) Uani 1 1 d . . . . .
H37 H 0.5791 0.7486 0.3680 0.038 Uiso 1 1 calc R U . . .
C38 C 0.6929(2) 0.9452(2) 0.30413(19) 0.0222(12) Uani 1 1 d . . . . .
H38 H 0.6512 0.9232 0.3068 0.027 Uiso 1 1 calc R U . . .
C39 C 0.7233(3) 0.9144(2) 0.30421(18) 0.0256(12) Uani 1 1 d . . . . .
C40 C 0.7841(3) 0.9475(3) 0.2962(2) 0.0332(14) Uani 1 1 d . . . . .
H40 H 0.8071 0.9287 0.2949 0.040 Uiso 1 1 calc R U . . .
C41 C 0.8100(3) 1.0072(3) 0.2901(2) 0.0328(14) Uani 1 1 d . . . . .
H41 H 0.8510 1.0298 0.2842 0.039 Uiso 1 1 calc R U . . .
C42 C 0.7775(3) 1.0342(3) 0.2925(2) 0.0281(13) Uani 1 1 d . . . . .
H42 H 0.7967 1.0756 0.2884 0.034 Uiso 1 1 calc R U . . .
O81 O 0.7621(4) 0.5209(4) 0.4054(3) 0.0821(18) Uiso 0.4742(7) 1 d D U P A 1
H81 H 0.7677 0.5418 0.3833 0.123 Uiso 0.4742(7) 1 calc R U P A 1
C81 C 0.7150(8) 0.4646(7) 0.3980(10) 0.0821(18) Uiso 0.4742(7) 1 d D U P A 1
H81A H 0.6834 0.4575 0.4189 0.099 Uiso 0.4742(7) 1 calc R U P A 1
H81B H 0.7282 0.4360 0.4049 0.099 Uiso 0.4742(7) 1 calc R U P A 1
C82 C 0.6894(6) 0.4511(6) 0.3549(7) 0.0821(18) Uiso 0.4742(7) 1 d D U P A 1
F81 F 0.7271(5) 0.4537(5) 0.3220(4) 0.0821(18) Uiso 0.4742(7) 1 d D U P A 1
F82 F 0.6692(5) 0.4864(5) 0.3390(4) 0.0821(18) Uiso 0.4742(7) 1 d D U P A 1
F83 F 0.6417(5) 0.3956(5) 0.3483(4) 0.0821(18) Uiso 0.4742(7) 1 d D U P A 1
O81B O 0.7621(4) 0.5209(4) 0.4054(3) 0.0821(18) Uiso 0.34966(7) 1 d D U P B 2
H81C H 0.7480 0.5427 0.4114 0.123 Uiso 0.34966(7) 1 calc R U P B 2
C81B C 0.7172(13) 0.4660(10) 0.3931(12) 0.0821(18) Uiso 0.34966(7) 1 d D U P B 2
H81D H 0.7313 0.4485 0.3710 0.099 Uiso 0.34966(7) 1 calc R U P B 2
H81E H 0.6838 0.4689 0.3808 0.099 Uiso 0.34966(7) 1 calc R U P B 2
C82B C 0.6993(8) 0.4306(8) 0.4322(7) 0.0821(18) Uiso 0.34966(7) 1 d D U P B 2
F81B F 0.6671(7) 0.4461(8) 0.4589(5) 0.0821(18) Uiso 0.34966(7) 1 d D U P B 2
F82B F 0.7384(7) 0.4264(8) 0.4603(5) 0.0821(18) Uiso 0.34966(7) 1 d D U P B 2
F83B F 0.6554(7) 0.3724(7) 0.4324(6) 0.0821(18) Uiso 0.34966(7) 1 d D U P B 2

loop_
_atom_site_aniso_label
_atom_site_aniso_U_11
_atom_site_aniso_U_22
_atom_site_aniso_U_33
_atom_site_aniso_U_23
_atom_site_aniso_U_13
_atom_site_aniso_U_12
Ru1 0.0177(2) 0.0144(2) 0.0261(2) -0.00080(17) -0.00081(19) 0.00744(18)
O1 0.027(2) 0.045(3) 0.038(3) -0.011(2) 0.000(2) 0.020(2)
O2 0.026(2) 0.025(2) 0.030(3) -0.0084(19) -0.0031(18) 0.0133(18)
O3 0.029(2) 0.022(2) 0.025(2) 0.0013(17) -0.0036(17) 0.0075(18)
O4 0.058(3) 0.037(3) 0.033(3) 0.000(2) 0.014(2) 0.006(2)
N1 0.021(2) 0.019(2) 0.024(3) -0.005(2) -0.0058(19) 0.0054(19)
N2 0.021(2) 0.018(2) 0.025(3) -0.004(2) -0.004(2) 0.008(2)
N3 0.017(2) 0.017(2) 0.038(3) -0.001(2) 0.000(2) 0.007(2)
N4 0.022(2) 0.021(2) 0.020(3) -0.0005(19) -0.001(2) 0.009(2)
C1 0.018(3) 0.033(3) 0.025(3) -0.004(3) -0.005(2) 0.009(2)
C2 0.022(3) 0.027(3) 0.023(3) -0.001(2) 0.003(2) 0.007(2)
C3 0.034(3) 0.031(3) 0.033(4) 0.001(3) -0.006(3) 0.002(3)
C4 0.043(4) 0.031(3) 0.035(4) 0.009(3) 0.000(3) 0.013(3)
C5 0.038(4) 0.024(3) 0.034(4) -0.003(3) -0.016(3) 0.013(3)
C6 0.030(3) 0.021(3) 0.032(3) -0.001(2) -0.011(3) 0.010(2)
C7 0.026(3) 0.014(3) 0.047(4) -0.008(3) -0.005(3) 0.011(2)
C8 0.042(4) 0.024(3) 0.049(4) -0.006(3) -0.006(3) 0.019(3)
C9 0.039(4) 0.039(4) 0.053(5) -0.013(3) -0.002(3) 0.026(3)
C10 0.039(4) 0.043(4) 0.043(4) -0.010(3) 0.008(3) 0.023(3)
C11 0.022(3) 0.021(3) 0.031(3) -0.006(2) -0.001(3) 0.005(2)
C12 0.025(3) 0.023(3) 0.029(3) -0.006(2) -0.006(2) 0.003(2)
C21 0.026(3) 0.027(3) 0.034(3) 0.005(3) -0.002(3) 0.011(3)
C22 0.030(3) 0.045(4) 0.033(4) 0.013(3) -0.002(3) 0.020(3)
C23 0.023(3) 0.033(3) 0.027(3) -0.002(3) -0.005(2) 0.011(3)
C24 0.026(3) 0.024(3) 0.023(3) -0.005(2) 0.001(2) 0.014(2)
C25 0.020(3) 0.021(3) 0.027(3) 0.000(2) -0.001(2) 0.011(2)
C26 0.026(3) 0.022(3) 0.025(3) -0.003(2) -0.001(2) 0.009(2)
C27 0.023(3) 0.026(3) 0.033(3) -0.005(3) -0.006(2) 0.012(2)
C28 0.026(3) 0.020(3) 0.031(3) -0.004(2) -0.002(2) 0.009(2)
C29 0.032(3) 0.015(3) 0.036(4) -0.006(2) -0.002(3) 0.010(2)
C30 0.033(3) 0.025(3) 0.054(4) -0.003(3) 0.000(3) 0.020(3)
C31 0.022(3) 0.024(3) 0.048(4) -0.005(3) -0.005(3) 0.008(2)
C32 0.029(3) 0.015(3) 0.035(4) -0.001(2) -0.004(3) 0.009(2)
C33 0.031(3) 0.027(3) 0.035(4) -0.007(3) 0.000(3) 0.015(3)
C34 0.027(3) 0.024(3) 0.027(3) -0.001(2) 0.004(2) 0.011(3)
C35 0.034(3) 0.027(3) 0.023(3) -0.003(2) -0.002(3) 0.019(3)
C36 0.030(3) 0.019(3) 0.037(4) -0.002(3) 0.006(3) 0.013(3)
C37 0.025(3) 0.022(3) 0.042(4) -0.001(3) 0.010(3) 0.008(3)
C38 0.016(3) 0.019(3) 0.028(3) -0.002(2) 0.001(2) 0.006(2)
C39 0.033(3) 0.018(3) 0.022(3) -0.001(2) 0.000(2) 0.010(2)
C40 0.027(3) 0.033(3) 0.046(4) 0.007(3) 0.011(3) 0.020(3)
C41 0.026(3) 0.030(3) 0.039(4) 0.001(3) 0.002(3) 0.011(3)
C42 0.034(3) 0.022(3) 0.026(3) 0.002(2) 0.005(3) 0.012(3)

loop_
_atom_type_symbol
_atom_type_description
_atom_type_scat_dispersion_real
_atom_type_scat_dispersion_imag
_atom_type_scat_source
C C 0.0033 0.0016 'International Tables Vol C Tables 4.2.6.8 and 6.1.1.4'
H H 0.0000 0.0000 'International Tables Vol C Tables 4.2.6.8 and 6.1.1.4'
F F 0.0171 0.0103 'International Tables Vol C Tables 4.2.6.8 and 6.1.1.4'
N N 0.0061 0.0033 'International Tables Vol C Tables 4.2.6.8 and 6.1.1.4'
O O 0.0106 0.0060 'International Tables Vol C Tables 4.2.6.8 and 6.1.1.4'
Ru Ru -1.2594 0.8363 'International Tables Vol C Tables 4.2.6.8 and 6.1.1.4'

loop_
_geom_angle_atom_site_label_1
_geom_angle_atom_site_label_2
_geom_angle_atom_site_label_3
_geom_angle
_geom_angle_site_symmetry_1
_geom_angle_site_symmetry_3
N1 Ru1 N2 82.3(2) . .
N1 Ru1 N3 95.0(2) . .
N2 Ru1 N3 94.30(17) . .
N1 Ru1 N4 85.3(2) . 3_565
N2 Ru1 N4 94.7(2) . 3_565
N3 Ru1 N4 170.9(2) . 3_565
N1 Ru1 O3 159.26(18) . .
N2 Ru1 O3 77.09(19) . .
N3 Ru1 O3 88.71(18) . .
N4 Ru1 O3 94.21(18) 3_565 .
N1 Ru1 O2 77.7(2) . .
N2 Ru1 O2 159.92(19) . .
N3 Ru1 O2 86.25(18) . .
N4 Ru1 O2 84.97(17) 3_565 .
O3 Ru1 O2 122.98(17) . .
C1 O2 Ru1 111.9(4) . .
C12 O3 Ru1 112.8(4) . .
C2 N1 C6 122.8(5) . .
C2 N1 Ru1 120.0(4) . .
C6 N1 Ru1 116.4(4) . .
C11 N2 C7 122.5(5) . .
C11 N2 Ru1 122.1(4) . .
C7 N2 Ru1 115.3(4) . .
C25 N3 C21 117.9(5) . .
C25 N3 Ru1 117.8(4) . .
C21 N3 Ru1 124.3(4) . .
C42 N4 C38 116.3(5) . .
C42 N4 Ru1 124.7(4) . 2_665
C38 N4 Ru1 116.0(4) . 2_665
O1 C1 O2 125.9(6) . .
O1 C1 C2 118.3(6) . .
O2 C1 C2 115.8(5) . .
N1 C2 C3 119.9(6) . .
N1 C2 C1 113.3(5) . .
C3 C2 C1 126.8(6) . .
C4 C3 C2 118.0(7) . .
C4 C3 H3 121.0 . .
C2 C3 H3 121.0 . .
C3 C4 C5 121.6(6) . .
C3 C4 H4 119.2 . .
C5 C4 H4 119.2 . .
C6 C5 C4 118.0(6) . .
C6 C5 H5 121.0 . .
C4 C5 H5 121.0 . .
N1 C6 C5 119.7(6) . .
N1 C6 C7 112.6(5) . .
C5 C6 C7 127.2(6) . .
N2 C7 C8 118.1(6) . .
N2 C7 C6 113.4(5) . .
C8 C7 C6 128.4(6) . .
C9 C8 C7 119.4(6) . .
C9 C8 H8 120.3 . .
C7 C8 H8 120.3 . .
C8 C9 C10 121.2(6) . .
C8 C9 H9 119.4 . .
C10 C9 H9 119.4 . .
C11 C10 C9 117.3(7) . .
C11 C10 H10 121.3 . .
C9 C10 H10 121.3 . .
N2 C11 C10 121.5(6) . .
N2 C11 C12 112.3(5) . .
C10 C11 C12 126.3(6) . .
O4 C12 O3 125.2(6) . .
O4 C12 C11 119.1(6) . .
O3 C12 C11 115.7(5) . .
N3 C21 C22 121.5(6) . .
N3 C21 H21 119.3 . .
C22 C21 H21 119.3 . .
C23 C22 C21 119.5(6) . .
C23 C22 H22 120.3 . .
C21 C22 H22 120.3 . .
C22 C23 C24 120.3(6) . .
C22 C23 H23 119.9 . .
C24 C23 H23 119.9 . .
C25 C24 C23 117.5(5) . .
C25 C24 C26 120.3(5) . .
C23 C24 C26 122.2(5) . .
N3 C25 C24 123.4(5) . .
N3 C25 H25 118.3 . .
C24 C25 H25 118.3 . .
C31 C26 C27 118.5(5) . .
C31 C26 C24 122.5(5) . .
C27 C26 C24 118.8(5) . .
C28 C27 C26 120.5(5) . .
C28 C27 H27 119.8 . .
C26 C27 H27 119.8 . .
C29 C28 C27 120.5(5) . .
C29 C28 H28 119.7 . .
C27 C28 H28 119.7 . .
C28 C29 C30 118.0(5) . .
C28 C29 C32 119.3(5) . .
C30 C29 C32 122.7(5) . .
C31 C30 C29 121.4(6) . .
C31 C30 H30 119.3 . .
C29 C30 H30 119.3 . .
C26 C31 C30 121.1(6) . .
C26 C31 H31 119.5 . .
C30 C31 H31 119.5 . .
C33 C32 C37 118.6(6) . .
C33 C32 C29 119.9(6) . .
C37 C32 C29 121.5(5) . .
C32 C33 C34 121.3(6) . .
C32 C33 H33 119.3 . .
C34 C33 H33 119.3 . .
C35 C34 C33 120.9(6) . .
C35 C34 H34 119.6 . .
C33 C34 H34 119.6 . .
C34 C35 C36 117.5(6) . .
C34 C35 C39 121.5(6) . .
C36 C35 C39 120.9(6) . .
C37 C36 C35 121.3(6) . .
C37 C36 H36 119.3 . .
C35 C36 H36 119.3 . .
C32 C37 C36 120.3(6) . .
C32 C37 H37 119.9 . .
C36 C37 H37 119.9 . .
N4 C38 C39 124.3(5) . .
N4 C38 H38 117.8 . .
C39 C38 H38 117.8 . .
C38 C39 C40 116.4(5) . .
C38 C39 C35 119.9(5) . .
C40 C39 C35 123.8(6) . .
C41 C40 C39 119.3(6) . .
C41 C40 H40 120.3 . .
C39 C40 H40 120.3 . .
C42 C41 C40 120.5(6) . .
C42 C41 H41 119.8 . .
C40 C41 H41 119.8 . .
N4 C42 C41 123.0(6) . .
N4 C42 H42 118.5 . .
C41 C42 H42 118.5 . .
C81 O81 H81 109.5 . .
O81 C81 C82 117.8(19) . .
O81 C81 H81A 107.9 . .
C82 C81 H81A 107.9 . .
O81 C81 H81B 107.9 . .
C82 C81 H81B 107.9 . .
H81A C81 H81B 107.2 . .
F82 C82 F83 101.9(12) . .
F82 C82 F81 102.3(12) . .
F83 C82 F81 101.2(12) . .
F82 C82 C81 116.8(12) . .
F83 C82 C81 117.3(12) . .
F81 C82 C81 115.1(12) . .
C81B O81B H81C 109.5 . .
O81B C81B C82B 106(2) . .
O81B C81B H81D 110.6 . .
C82B C81B H81D 110.6 . .
O81B C81B H81E 110.6 . .
C82B C81B H81E 110.6 . .
H81D C81B H81E 108.7 . .
F81B C82B F83B 91.6(16) . .
F81B C82B F82B 103.8(17) . .
F83B C82B F82B 98.6(16) . .
F81B C82B C81B 111(2) . .
F83B C82B C81B 122.5(17) . .
F82B C82B C81B 124(2) . .

loop_
_geom_bond_atom_site_label_1
_geom_bond_atom_site_label_2
_geom_bond_distance
_geom_bond_site_symmetry_2
Ru1 N1 1.929(5) .
Ru1 N2 1.932(5) .
Ru1 N3 2.067(5) .
Ru1 N4 2.079(5) 3_565
Ru1 O3 2.192(4) .
Ru1 O2 2.200(4) .
O1 C1 1.228(7) .
O2 C1 1.273(8) .
O3 C12 1.281(8) .
O4 C12 1.222(8) .
N1 C2 1.340(8) .
N1 C6 1.357(8) .
N2 C11 1.323(8) .
N2 C7 1.370(8) .
N3 C25 1.346(7) .
N3 C21 1.354(8) .
N4 C42 1.349(8) .
N4 C38 1.359(7) .
N4 Ru1 2.079(5) 2_665
C1 C2 1.513(9) .
C2 C3 1.392(9) .
C3 C4 1.383(10) .
C3 H3 0.9500 .
C4 C5 1.396(10) .
C4 H4 0.9500 .
C5 C6 1.381(9) .
C5 H5 0.9500 .
C6 C7 1.473(10) .
C7 C8 1.402(9) .
C8 C9 1.369(11) .
C8 H8 0.9500 .
C9 C10 1.401(11) .
C9 H9 0.9500 .
C10 C11 1.385(9) .
C10 H10 0.9500 .
C11 C12 1.519(9) .
C21 C22 1.391(9) .
C21 H21 0.9500 .
C22 C23 1.359(9) .
C22 H22 0.9500 .
C23 C24 1.384(9) .
C23 H23 0.9500 .
C24 C25 1.384(8) .
C24 C26 1.485(8) .
C25 H25 0.9500 .
C26 C31 1.376(9) .
C26 C27 1.400(8) .
C27 C28 1.399(8) .
C27 H27 0.9500 .
C28 C29 1.392(9) .
C28 H28 0.9500 .
C29 C30 1.394(9) .
C29 C32 1.496(8) .
C30 C31 1.382(9) .
C30 H30 0.9500 .
C31 H31 0.9500 .
C32 C33 1.368(9) .
C32 C37 1.387(8) .
C33 C34 1.400(9) .
C33 H33 0.9500 .
C34 C35 1.378(9) .
C34 H34 0.9500 .
C35 C36 1.400(7) .
C35 C39 1.473(8) .
C36 C37 1.390(9) .
C36 H36 0.9500 .
C37 H37 0.9500 .
C38 C39 1.386(8) .
C38 H38 0.9500 .
C39 C40 1.402(9) .
C40 C41 1.370(9) .
C40 H40 0.9500 .
C41 C42 1.352(9) .
C41 H41 0.9500 .
C42 H42 0.9500 .
O81 C81 1.389(16) .
O81 H81 0.8400 .
C81 C82 1.45(4) .
C81 H81A 0.9900 .
C81 H81B 0.9900 .
C82 F82 1.367(13) .
C82 F83 1.378(13) .
C82 F81 1.388(13) .
O81B C81B 1.378(18) .
O81B H81C 0.8400 .
C81B C82B 1.44(4) .
C81B H81D 0.9900 .
C81B H81E 0.9900 .
C82B F81B 1.375(14) .
C82B F83B 1.376(14) .
C82B F82B 1.385(14) .

loop_
_geom_torsion_atom_site_label_1
_geom_torsion_atom_site_label_2
_geom_torsion_atom_site_label_3
_geom_torsion_atom_site_label_4
_geom_torsion
_geom_torsion_site_symmetry_1
Ru1 O2 C1 O1 -172.5(5) .
Ru1 O2 C1 C2 8.3(6) .
C6 N1 C2 C3 0.0(9) .
Ru1 N1 C2 C3 169.2(5) .
C6 N1 C2 C1 -178.0(5) .
Ru1 N1 C2 C1 -8.8(7) .
O1 C1 C2 N1 179.9(5) .
O2 C1 C2 N1 -0.9(7) .
O1 C1 C2 C3 2.1(9) .
O2 C1 C2 C3 -178.7(6) .
N1 C2 C3 C4 1.4(9) .
C1 C2 C3 C4 179.1(6) .
C2 C3 C4 C5 -1.8(10) .
C3 C4 C5 C6 0.8(10) .
C2 N1 C6 C5 -1.0(9) .
Ru1 N1 C6 C5 -170.6(4) .
C2 N1 C6 C7 171.4(5) .
Ru1 N1 C6 C7 1.8(6) .
C4 C5 C6 N1 0.6(9) .
C4 C5 C6 C7 -170.6(6) .
C11 N2 C7 C8 1.4(9) .
Ru1 N2 C7 C8 177.7(5) .
C11 N2 C7 C6 -175.9(5) .
Ru1 N2 C7 C6 0.4(6) .
N1 C6 C7 N2 -1.4(7) .
C5 C6 C7 N2 170.3(6) .
N1 C6 C7 C8 -178.4(6) .
C5 C6 C7 C8 -6.6(11) .
N2 C7 C8 C9 -1.0(9) .
C6 C7 C8 C9 175.8(6) .
C7 C8 C9 C10 1.1(11) .
C8 C9 C10 C11 -1.5(11) .
C7 N2 C11 C10 -1.9(9) .
Ru1 N2 C11 C10 -177.9(5) .
C7 N2 C11 C12 177.4(5) .
Ru1 N2 C11 C12 1.4(7) .
C9 C10 C11 N2 1.9(10) .
C9 C10 C11 C12 -177.4(6) .
Ru1 O3 C12 O4 179.6(5) .
Ru1 O3 C12 C11 -0.1(6) .
N2 C11 C12 O4 179.5(6) .
C10 C11 C12 O4 -1.2(10) .
N2 C11 C12 O3 -0.8(7) .
C10 C11 C12 O3 178.5(6) .
C25 N3 C21 C22 1.9(9) .
Ru1 N3 C21 C22 -174.9(5) .
N3 C21 C22 C23 -1.3(11) .
C21 C22 C23 C24 0.0(10) .
C22 C23 C24 C25 0.5(9) .
C22 C23 C24 C26 -177.8(6) .
C21 N3 C25 C24 -1.4(9) .
Ru1 N3 C25 C24 175.7(4) .
C23 C24 C25 N3 0.2(9) .
C26 C24 C25 N3 178.5(5) .
C25 C24 C26 C31 32.7(9) .
C23 C24 C26 C31 -149.1(6) .
C25 C24 C26 C27 -144.0(6) .
C23 C24 C26 C27 34.2(8) .
C31 C26 C27 C28 -0.4(9) .
C24 C26 C27 C28 176.4(5) .
C26 C27 C28 C29 -0.3(9) .
C27 C28 C29 C30 0.6(9) .
C27 C28 C29 C32 179.5(6) .
C28 C29 C30 C31 -0.3(10) .
C32 C29 C30 C31 -179.2(6) .
C27 C26 C31 C30 0.8(10) .
C24 C26 C31 C30 -175.9(6) .
C29 C30 C31 C26 -0.4(11) .
C28 C29 C32 C33 43.1(9) .
C30 C29 C32 C33 -138.0(7) .
C28 C29 C32 C37 -135.2(7) .
C30 C29 C32 C37 43.7(10) .
C37 C32 C33 C34 -1.3(10) .
C29 C32 C33 C34 -179.7(6) .
C32 C33 C34 C35 1.0(10) .
C33 C34 C35 C36 1.1(9) .
C33 C34 C35 C39 176.3(6) .
C34 C35 C36 C37 -2.9(8) .
C39 C35 C36 C37 -178.1(7) .
C33 C32 C37 C36 -0.4(10) .
C29 C32 C37 C36 177.9(6) .
C35 C36 C37 C32 2.6(10) .
C42 N4 C38 C39 6.4(9) .
Ru1 N4 C38 C39 -154.9(5) 2_665
N4 C38 C39 C40 -5.8(9) .
N4 C38 C39 C35 173.5(6) .
C34 C35 C39 C38 153.3(6) .
C36 C35 C39 C38 -31.7(8) .
C34 C35 C39 C40 -27.4(9) .
C36 C35 C39 C40 147.7(6) .
C38 C39 C40 C41 1.9(9) .
C35 C39 C40 C41 -177.4(6) .
C39 C40 C41 C42 1.0(10) .
C38 N4 C42 C41 -3.1(9) .
Ru1 N4 C42 C41 156.3(5) 2_665
C40 C41 C42 N4 -0.4(10) .
O81 C81 C82 F82 -56.8(19) .
O81 C81 C82 F83 -178.1(15) .
O81 C81 C82 F81 63.1(19) .
O81B C81B C82B F81B 74(3) .
O81B C81B C82B F83B -179(2) .
O81B C81B C82B F82B -50(4) .
